data_4082147
loop_
_publ_author_name
'Boussonni\`ere, Anne'
'Pan, Xiangcheng'
'Geib, Steven J.'
'Curran, Dennis P.'

_publ_section_title
;
 Borenium-Catalyzed Hydroborations of Silyl-Substituted Alkenes and
 Alkynes with a Readily Available N-Heterocyclic Carbene--Borane
;
_journal_issue 24
_journal_name_full Organometallics
_journal_page_first 7445
_journal_paper_doi 10.1021/om400932g
_journal_volume 32
_journal_year 2013
_chemical_absolute_configuration ad
_chemical_formula_sum 'C16 H25 B N2 Si'
_chemical_formula_weight 284.28
_chemical_name_systematic
;
 ?
;
_space_group_crystal_system monoclinic
_space_group_IT_number 9
_space_group_name_Hall 'C -2yc'
_space_group_name_H-M_alt 'C 1 c 1'
_symmetry_space_group_name_Hall 'C -2yc'
_symmetry_space_group_name_H-M 'C 1 c 1'
_atom_sites_solution_hydrogens mixed
_audit_creation_method SHELXL-2013
_cell_angle_alpha 90
_cell_angle_beta 113.586(6)
_cell_angle_gamma 90
_cell_formula_units_Z 4
_cell_length_a 19.300(3)
_cell_length_b 7.7161(10)
_cell_length_c 12.3941(17)
_cell_measurement_temperature 173(2)
_cell_volume 1691.5(4)
_computing_structure_refinement 'SHELXL-2013 (Sheldrick, 2013)'
_diffrn_ambient_temperature 173(2)
_diffrn_measured_fraction_theta_full 0.976
_diffrn_measured_fraction_theta_max 0.975
_diffrn_radiation_type CuK\a
_diffrn_radiation_wavelength 1.54178
_diffrn_reflns_av_R_equivalents 0.0661
_diffrn_reflns_av_unetI/netI 0.0746
_diffrn_reflns_Laue_measured_fraction_full 0.976
_diffrn_reflns_Laue_measured_fraction_max 0.975
_diffrn_reflns_limit_h_max 21
_diffrn_reflns_limit_h_min -23
_diffrn_reflns_limit_k_max 9
_diffrn_reflns_limit_k_min -9
_diffrn_reflns_limit_l_max 14
_diffrn_reflns_limit_l_min -14
_diffrn_reflns_number 12873
_diffrn_reflns_point_group_measured_fraction_full 0.976
_diffrn_reflns_point_group_measured_fraction_max 0.975
_diffrn_reflns_theta_full 67.679
_diffrn_reflns_theta_max 68.428
_diffrn_reflns_theta_min 5.001
_exptl_absorpt_coefficient_mu 1.138
_exptl_absorpt_correction_T_max 0.876
_exptl_absorpt_correction_T_min 0.788
_exptl_absorpt_correction_type multi-scan
_exptl_absorpt_process_details 'Bruker Sadabs'
_exptl_crystal_density_diffrn 1.116
_exptl_crystal_F_000 616
_exptl_crystal_size_max 0.220
_exptl_crystal_size_mid 0.140
_exptl_crystal_size_min 0.120
_refine_diff_density_max 1.046
_refine_diff_density_min -1.542
_refine_diff_density_rms 0.154
_refine_ls_abs_structure_details
;
 Refined as an inversion twin.
;
_refine_ls_abs_structure_Flack 0.07(5)
_refine_ls_extinction_method none
_refine_ls_goodness_of_fit_ref 1.709
_refine_ls_hydrogen_treatment mixed
_refine_ls_matrix_type full
_refine_ls_number_parameters 190
_refine_ls_number_reflns 2725
_refine_ls_number_restraints 2
_refine_ls_restrained_S_all 1.709
_refine_ls_R_factor_all 0.1302
_refine_ls_R_factor_gt 0.0362
_refine_ls_shift/su_max 0.019
_refine_ls_shift/su_mean 0.002
_refine_ls_structure_factor_coef Fsqd
_refine_ls_weighting_details 'w=1/[\s^2^(Fo^2^)+(0.0782P)^2^] where P=(Fo^2^+2Fc^2^)/3'
_refine_ls_weighting_scheme calc
_refine_ls_wR_factor_gt 0.1052
_refine_ls_wR_factor_ref 0.1637
_reflns_Friedel_coverage 0.997
_reflns_Friedel_fraction_full 0.977
_reflns_Friedel_fraction_max 0.975
_reflns_number_gt 2164
_reflns_number_total 2725
_reflns_threshold_expression 'I > 2\s(I)'
_cod_data_source_file om400932g_si_002.cif
_cod_data_source_block xp_0521
_cod_original_cell_volume 1691.6(4)
_cod_database_code 4082147
_shelx_space_group_comment
;
The symmetry employed for this shelxl refinement is uniquely defined
by the following loop, which should always be used as a source of
symmetry information in preference to the above space-group names.
They are only intended as comments.
;
_shelx_estimated_absorpt_t_min 0.788
_shelx_estimated_absorpt_t_max 0.876
_shelxl_version_number 2013-3

loop_
_space_group_symop_operation_xyz
'x, y, z'
'x, -y, z+1/2'
'x+1/2, y+1/2, z'
'x+1/2, -y+1/2, z+1/2'

loop_
_atom_site_label
_atom_site_type_symbol
_atom_site_fract_x
_atom_site_fract_y
_atom_site_fract_z
_atom_site_U_iso_or_equiv
_atom_site_adp_type
_atom_site_occupancy
_atom_site_site_symmetry_order
_atom_site_calc_flag
_atom_site_refinement_flags_posn
_atom_site_refinement_flags_adp
Si1 Si 0.47927(5) 0.09484(16) 0.21458(8) 0.0264(4) Uani 1 1 d . .
N1 N 0.7034(2) 0.5774(6) 0.3034(4) 0.0303(11) Uani 1 1 d . .
B1 B 0.6145(2) 0.2977(8) 0.2530(4) 0.0278(12) Uani 1 1 d . .
H1B H 0.625(3) 0.187(10) 0.193(6) 0.07(2) Uiso 1 1 d . .
H2B H 0.647(2) 0.264(7) 0.347(4) 0.026(12) Uiso 1 1 d . .
C1 C 0.6484(2) 0.4757(6) 0.2282(4) 0.0275(11) Uani 1 1 d . .
N2 N 0.6274(2) 0.5566(6) 0.1230(4) 0.0334(11) Uani 1 1 d . .
C2 C 0.7153(2) 0.7198(7) 0.2466(5) 0.0352(12) Uani 1 1 d . .
H2A H 0.7506 0.8103 0.2810 0.042 Uiso 1 1 calc R U
C3 C 0.6675(2) 0.7068(8) 0.1333(5) 0.0362(13) Uani 1 1 d . .
H3A H 0.6623 0.7862 0.0720 0.043 Uiso 1 1 calc R U
C4 C 0.7469(3) 0.5386(8) 0.4282(5) 0.0441(15) Uani 1 1 d . .
H4A H 0.7283 0.4308 0.4488 0.066 Uiso 1 1 calc R U
H4B H 0.7411 0.6337 0.4763 0.066 Uiso 1 1 calc R U
H4C H 0.8005 0.5256 0.4428 0.066 Uiso 1 1 calc R U
C5 C 0.5685(3) 0.4954(9) 0.0127(5) 0.0477(16) Uani 1 1 d . .
H5A H 0.5480 0.3853 0.0264 0.072 Uiso 1 1 calc R U
H5B H 0.5901 0.4785 -0.0459 0.072 Uiso 1 1 calc R U
H5C H 0.5279 0.5816 -0.0164 0.072 Uiso 1 1 calc R U
C6 C 0.52417(19) 0.3128(7) 0.2206(4) 0.0267(11) Uani 1 1 d . .
C7 C 0.4885(2) 0.4645(7) 0.2054(4) 0.0272(12) Uani 1 1 d . .
H7A H 0.5203 0.5635 0.2205 0.033 Uiso 1 1 calc R U
C8 C 0.5484(2) -0.0438(7) 0.3340(5) 0.0335(12) Uani 1 1 d . .
H8A H 0.5263 -0.1586 0.3326 0.050 Uiso 1 1 calc R U
H8B H 0.5600 0.0107 0.4106 0.050 Uiso 1 1 calc R U
H8C H 0.5950 -0.0560 0.3208 0.050 Uiso 1 1 calc R U
C9 C 0.4618(3) -0.0138(8) 0.0727(5) 0.0437(15) Uani 1 1 d . .
H9A H 0.4259 0.0550 0.0079 0.066 Uiso 1 1 calc R U
H9B H 0.4406 -0.1294 0.0724 0.066 Uiso 1 1 calc R U
H9C H 0.5095 -0.0244 0.0628 0.066 Uiso 1 1 calc R U
C10 C 0.3898(2) 0.0988(7) 0.2391(5) 0.0324(13) Uani 1 1 d . .
H10A H 0.3522 0.1705 0.1785 0.049 Uiso 1 1 calc R U
H10B H 0.3999 0.1474 0.3170 0.049 Uiso 1 1 calc R U
H10C H 0.3704 -0.0195 0.2346 0.049 Uiso 1 1 calc R U
C11 C 0.3797(2) 0.5941(6) 0.2400(4) 0.0292(13) Uani 1 1 d . .
H11A H 0.4143 0.6329 0.3149 0.035 Uiso 1 1 calc R U
C12 C 0.3032(2) 0.6301(7) 0.2044(5) 0.0360(13) Uani 1 1 d . .
H12A H 0.2858 0.6907 0.2555 0.043 Uiso 1 1 calc R U
C13 C 0.2527(2) 0.5780(7) 0.0952(5) 0.0354(14) Uani 1 1 d . .
H13A H 0.2004 0.6029 0.0709 0.042 Uiso 1 1 calc R U
C14 C 0.2776(2) 0.4899(7) 0.0207(5) 0.0341(13) Uani 1 1 d . .
H14A H 0.2427 0.4555 -0.0552 0.041 Uiso 1 1 calc R U
C15 C 0.3541(2) 0.4514(7) 0.0572(4) 0.0295(11) Uani 1 1 d . .
H15A H 0.3710 0.3894 0.0060 0.035 Uiso 1 1 calc R U
C16 C 0.4067(2) 0.5026(6) 0.1683(4) 0.0265(11) Uani 1 1 d . .

loop_
_atom_site_aniso_label
_atom_site_aniso_U_11
_atom_site_aniso_U_22
_atom_site_aniso_U_33
_atom_site_aniso_U_23
_atom_site_aniso_U_13
_atom_site_aniso_U_12
Si1 0.0206(5) 0.0305(8) 0.0268(6) -0.0009(6) 0.0079(4) -0.0020(4)
N1 0.0249(17) 0.029(3) 0.036(2) -0.0019(18) 0.0111(17) -0.0014(13)
B1 0.021(2) 0.031(3) 0.031(3) 0.000(2) 0.0098(18) -0.0003(18)
C1 0.0193(16) 0.033(3) 0.030(2) 0.000(2) 0.0103(16) -0.0015(16)
N2 0.0253(18) 0.040(3) 0.032(2) 0.0016(19) 0.0087(16) -0.0058(15)
C2 0.0271(18) 0.033(3) 0.048(3) -0.003(3) 0.0171(18) -0.0045(18)
C3 0.035(2) 0.036(3) 0.044(3) 0.003(2) 0.022(2) -0.0016(18)
C4 0.036(2) 0.038(3) 0.042(3) -0.005(3) -0.002(2) -0.005(2)
C5 0.039(2) 0.071(5) 0.027(3) -0.002(3) 0.006(2) -0.014(2)
C6 0.0208(18) 0.035(3) 0.023(2) -0.003(2) 0.0074(15) -0.0030(16)
C7 0.023(2) 0.030(3) 0.029(2) -0.001(2) 0.0109(17) -0.0030(17)
C8 0.0268(19) 0.034(3) 0.037(3) 0.005(2) 0.0109(19) -0.0014(18)
C9 0.038(2) 0.049(4) 0.039(3) -0.004(3) 0.010(2) -0.007(2)
C10 0.024(2) 0.033(3) 0.038(3) 0.003(2) 0.0106(19) 0.0001(16)
C11 0.025(2) 0.029(3) 0.034(3) -0.003(2) 0.013(2) -0.0035(15)
C12 0.027(2) 0.038(3) 0.047(3) 0.001(3) 0.020(2) -0.0001(19)
C13 0.021(2) 0.035(3) 0.050(3) 0.011(2) 0.013(2) 0.0031(17)
C14 0.027(2) 0.034(3) 0.037(2) 0.005(2) 0.0082(19) -0.0046(18)
C15 0.028(2) 0.028(3) 0.030(2) 0.001(2) 0.0096(18) -0.0011(17)
C16 0.0253(19) 0.023(3) 0.033(3) 0.004(2) 0.0139(18) -0.0001(14)

loop_
_atom_type_symbol
_atom_type_description
_atom_type_scat_dispersion_real
_atom_type_scat_dispersion_imag
_atom_type_scat_source
C C 0.0181 0.0091 'International Tables Vol C Tables 4.2.6.8 and 6.1.1.4'
H H 0.0000 0.0000 'International Tables Vol C Tables 4.2.6.8 and 6.1.1.4'
B B 0.0090 0.0039 'International Tables Vol C Tables 4.2.6.8 and 6.1.1.4'
N N 0.0311 0.0180 'International Tables Vol C Tables 4.2.6.8 and 6.1.1.4'
Si Si 0.2541 0.3302 'International Tables Vol C Tables 4.2.6.8 and 6.1.1.4'

loop_
_geom_angle_atom_site_label_1
_geom_angle_atom_site_label_2
_geom_angle_atom_site_label_3
_geom_angle
C9 Si1 C10 109.4(2)
C9 Si1 C6 110.4(3)
C10 Si1 C6 114.9(2)
C9 Si1 C8 107.0(3)
C10 Si1 C8 107.0(2)
C6 Si1 C8 107.9(2)
C1 N1 C2 110.9(4)
C1 N1 C4 124.8(5)
C2 N1 C4 124.2(4)
C1 B1 C6 111.7(4)
C1 B1 H1B 108(4)
C6 B1 H1B 109(3)
C1 B1 H2B 107(3)
C6 B1 H2B 112(2)
H1B B1 H2B 109(4)
N1 C1 N2 104.3(4)
N1 C1 B1 129.4(4)
N2 C1 B1 126.3(4)
C1 N2 C3 111.1(4)
C1 N2 C5 125.0(4)
C3 N2 C5 123.9(5)
C3 C2 N1 106.9(4)
C3 C2 H2A 126.5
N1 C2 H2A 126.5
C2 C3 N2 106.7(5)
C2 C3 H3A 126.7
N2 C3 H3A 126.7
N1 C4 H4A 109.5
N1 C4 H4B 109.5
H4A C4 H4B 109.5
N1 C4 H4C 109.5
H4A C4 H4C 109.5
H4B C4 H4C 109.5
N2 C5 H5A 109.5
N2 C5 H5B 109.5
H5A C5 H5B 109.5
N2 C5 H5C 109.5
H5A C5 H5C 109.5
H5B C5 H5C 109.5
C7 C6 B1 122.6(4)
C7 C6 Si1 125.2(3)
B1 C6 Si1 112.2(3)
C6 C7 C16 129.9(5)
C6 C7 H7A 115.0
C16 C7 H7A 115.0
Si1 C8 H8A 109.5
Si1 C8 H8B 109.5
H8A C8 H8B 109.5
Si1 C8 H8C 109.5
H8A C8 H8C 109.5
H8B C8 H8C 109.5
Si1 C9 H9A 109.5
Si1 C9 H9B 109.5
H9A C9 H9B 109.5
Si1 C9 H9C 109.5
H9A C9 H9C 109.5
H9B C9 H9C 109.5
Si1 C10 H10A 109.5
Si1 C10 H10B 109.5
H10A C10 H10B 109.5
Si1 C10 H10C 109.5
H10A C10 H10C 109.5
H10B C10 H10C 109.5
C16 C11 C12 121.4(4)
C16 C11 H11A 119.3
C12 C11 H11A 119.3
C13 C12 C11 120.0(5)
C13 C12 H12A 120.0
C11 C12 H12A 120.0
C12 C13 C14 120.2(4)
C12 C13 H13A 119.9
C14 C13 H13A 119.9
C15 C14 C13 119.8(5)
C15 C14 H14A 120.1
C13 C14 H14A 120.1
C14 C15 C16 121.0(5)
C14 C15 H15A 119.5
C16 C15 H15A 119.5
C11 C16 C15 117.6(4)
C11 C16 C7 121.8(4)
C15 C16 C7 120.6(4)

loop_
_geom_bond_atom_site_label_1
_geom_bond_atom_site_label_2
_geom_bond_distance
Si1 C9 1.853(6)
Si1 C10 1.870(5)
Si1 C6 1.879(5)
Si1 C8 1.880(5)
N1 C1 1.349(6)
N1 C2 1.373(7)
N1 C4 1.465(7)
B1 C1 1.603(8)
B1 C6 1.629(5)
B1 H1B 1.20(8)
B1 H2B 1.11(5)
C1 N2 1.352(7)
N2 C3 1.371(7)
N2 C5 1.463(6)
C2 C3 1.340(7)
C2 H2A 0.9500
C3 H3A 0.9500
C4 H4A 0.9800
C4 H4B 0.9800
C4 H4C 0.9800
C5 H5A 0.9800
C5 H5B 0.9800
C5 H5C 0.9800
C6 C7 1.332(7)
C7 C16 1.488(5)
C7 H7A 0.9500
C8 H8A 0.9800
C8 H8B 0.9800
C8 H8C 0.9800
C9 H9A 0.9800
C9 H9B 0.9800
C9 H9C 0.9800
C10 H10A 0.9800
C10 H10B 0.9800
C10 H10C 0.9800
C11 C16 1.389(8)
C11 C12 1.389(6)
C11 H11A 0.9500
C12 C13 1.374(8)
C12 H12A 0.9500
C13 C14 1.379(8)
C13 H13A 0.9500
C14 C15 1.392(6)
C14 H14A 0.9500
C15 C16 1.400(6)
C15 H15A 0.9500
